data_7027739
loop_
_publ_author_name
'Batsanov, Andrei S.'
'Begley, Michael J.'
'George, Michael W.'
'Hubberstey, Peter'
'Munakata, Meguma'
'Russell, Claire E.'
'Walton, Paul H.'

_publ_section_title
;
 The role of hydrogen-bonding interactions in stabilising trigonal planar
 copper(I) in Cu(BF4)--pyridazine--nitrile systems&#x200A;&#x2020;
;
_journal_issue 23
_journal_name_full 'Journal of the Chemical Society, Dalton Transactions'
_journal_page_first 4251
_journal_paper_doi 10.1039/a906192d
_journal_year 1999
_chemical_formula_analytical 'C18 H21 B2 Cu2 F8 N9'
_chemical_formula_moiety 'C18 H21 Cu2 N9 F8 B2'
_chemical_formula_structural '[{Cu(C2H3N)}2(mu-C4H4N2)3][BF4]2.C2H3N'
_chemical_formula_sum 'C18 H21 B2 Cu2 F8 N9'
_chemical_formula_weight 664.13
_chemical_name_systematic
;
bis(acetonitrile)tris(mu-pyridazine)dicopper(I) acetonitrile adduct 
(1/0.5)
;
_space_group_IT_number 15
_symmetry_cell_setting monoclinic
_symmetry_space_group_name_Hall '-C 2yc'
_symmetry_space_group_name_H-M 'C 1 2/c 1'
_atom_sites_solution_hydrogens geom
_atom_sites_solution_primary Patterson
_atom_sites_solution_secondary difmap
_audit_creation_method CRYSTALS
_cell_angle_alpha 90
_cell_angle_beta 113.57(2)
_cell_angle_gamma 90
_cell_formula_units_Z 8
_cell_length_a 12.726(1)
_cell_length_b 41.705(4)
_cell_length_c 12.571(1)
_cell_measurement_reflns_used 12
_cell_measurement_temperature 298(2)
_cell_measurement_theta_max 14.8
_cell_measurement_theta_min 8.1
_cell_volume 6115.3(13)
_computing_molecular_graphics 'CAMERON (Watkin et al, 1996)'
_computing_publication_material 'CRYSTALS Issue 10 (Watkin et al, 1996)'
_computing_structure_refinement
;
Crystals Users Guide (D.J.Watkin et al 1985)
;
_computing_structure_solution
;
Crystals Users Guide (D.J.Watkin et al, 1985)
;
_diffrn_ambient_temperature 298(2)
_diffrn_measurement_device
;
Hilger and Watts Y290 4-circle-diffractometer
;
_diffrn_measurement_method \w-2\q
_diffrn_radiation_monochromator graphite
_diffrn_radiation_source 'fine-focus sealed tube'
_diffrn_radiation_type MoK\a
_diffrn_radiation_wavelength 0.71073
_diffrn_reflns_av_R_equivalents 0.00
_diffrn_reflns_limit_h_max 14
_diffrn_reflns_limit_h_min -15
_diffrn_reflns_limit_k_max 49
_diffrn_reflns_limit_k_min 0
_diffrn_reflns_limit_l_max 14
_diffrn_reflns_limit_l_min 0
_diffrn_reflns_number 4158
_diffrn_reflns_theta_max 22.5
_diffrn_reflns_theta_min 2.5
_diffrn_standards_decay_% 4.5
_diffrn_standards_interval_time 60
_diffrn_standards_number 3
_exptl_absorpt_coefficient_mu 1.463
_exptl_absorpt_correction_type none
_exptl_crystal_colour yellow
_exptl_crystal_density_diffrn 1.443
_exptl_crystal_description needle
_exptl_crystal_F_000 2656
_exptl_crystal_size_max 0.35
_exptl_crystal_size_mid 0.10
_exptl_crystal_size_min 0.05
_refine_diff_density_max 0.99
_refine_diff_density_min -0.57
_refine_ls_extinction_method none
_refine_ls_goodness_of_fit_obs 1.0952
_refine_ls_hydrogen_treatment 'riding model'
_refine_ls_matrix_type full
_refine_ls_number_parameters 256
_refine_ls_number_reflns 1463
_refine_ls_number_restraints 0
_refine_ls_R_factor_obs 0.0946
_refine_ls_shift/esd_max 0.036673
_refine_ls_structure_factor_coef F
_refine_ls_weighting_scheme
;
 Three parameter Chebychev
 W = [weight] * [1-(deltaF/6*sigmaF)**2]**2
 using parameters  3.18        1.47        2.04
;
_refine_ls_wR_factor_obs 0.1008
_reflns_number_observed 1463
_reflns_number_total 4158
_reflns_observed_criterion >2sigma(I)
_cod_data_source_file 906192dsup1.cif
_cod_data_source_block cr4
_cod_original_cell_volume 6115(1)
_cod_original_sg_symbol_H-M 'C 1 2/c 1 '
_cod_database_code 7027739

loop_
_symmetry_equiv_pos_as_xyz
x,y,z
-x,-y,-z
x+1/2,y+1/2,z
-x+1/2,-y+1/2,-z
-x,y,-z+1/2
x,-y,z+1/2
-x+1/2,y+1/2,-z+1/2
x+1/2,-y+1/2,z+1/2

loop_
_atom_site_aniso_label
_atom_site_aniso_U_11
_atom_site_aniso_U_22
_atom_site_aniso_U_33
_atom_site_aniso_U_23
_atom_site_aniso_U_13
_atom_site_aniso_U_12
CU1 0.100(2) 0.077(2) 0.106(2) 0.019(2) 0.044(2) -0.003(2)
CU2 0.092(2) 0.082(2) 0.117(2) 0.018(2) 0.043(2) -0.008(2)
N11 0.09(1) 0.07(1) 0.11(1) 0.03(1) 0.04(1) 0.01(1)
N12 0.06(1) 0.12(2) 0.08(1) 0.01(1) 0.026(9) -0.00(1)
N21 0.08(1) 0.09(1) 0.12(2) 0.01(1) 0.05(1) 0.01(1)
N22 0.10(1) 0.08(1) 0.10(2) 0.05(1) 0.05(1) 0.03(1)
N31 0.08(1) 0.07(1) 0.12(1) 0.01(1) 0.05(1) -0.01(1)
N32 0.09(1) 0.06(1) 0.10(1) 0.01(1) 0.04(1) 0.00(1)
N41 0.10(1) 0.08(1) 0.10(1) -0.00(1) 0.04(1) -0.02(1)
N51 0.07(1) 0.11(2) 0.16(2) 0.02(1) 0.05(1) -0.00(1)
F11 0.30(3) 0.11(1) 0.37(3) -0.02(1) 0.22(2) -0.04(1)
F12 0.35(3) 0.27(3) 0.21(2) -0.14(2) 0.05(2) -0.06(2)
F13 0.26(2) 0.25(2) 0.32(3) 0.09(2) 0.20(2) -0.00(2)
F14 0.13(2) 0.40(3) 0.22(2) 0.08(2) 0.06(2) 0.04(2)
F21 0.14(4) 0.14(3) 0.18(5) 0.03(3) 0.13(4) -0.03(3)
F22 0.08(4) 0.08(2) 0.15(4) -0.01(2) 0.03(3) -0.02(1)
F23 0.07(3) 0.6(2) 0.19(7) 0.03(8) -0.01(3) 0.10(5)
F24 0.4(1) 0.28(7) 0.14(5) 0.08(4) 0.18(7) 0.26(7)
F31 0.53(5) 0.21(2) 0.14(2) -0.07(1) 0.06(2) -0.10(3)
F32 0.18(2) 0.29(3) 0.63(6) -0.13(4) 0.05(3) 0.08(2)

loop_
_atom_site_label
_atom_site_fract_x
_atom_site_fract_y
_atom_site_fract_z
_atom_site_U_iso_or_equiv
_atom_site_occupancy
_atom_site_thermal_displace_type
CU1 0.2759(2) 0.34980(6) 0.0078(2) 0.0936 1.0000 Uani
CU2 0.3459(2) 0.41254(6) -0.0681(3) 0.0967 1.0000 Uani
N11 0.448(1) 0.3559(4) 0.064(1) 0.0858 1.0000 Uani
N12 0.478(1) 0.3841(5) 0.030(1) 0.0862 1.0000 Uani
N21 0.223(1) 0.3561(5) -0.166(2) 0.0947 1.0000 Uani
N22 0.258(1) 0.3826(4) -0.200(2) 0.0898 1.0000 Uani
N31 0.212(1) 0.3899(4) 0.054(1) 0.0853 1.0000 Uani
N32 0.244(1) 0.4179(4) 0.022(1) 0.0824 1.0000 Uani
N41 0.222(2) 0.3103(4) 0.050(2) 0.0936 1.0000 Uani
N51 0.377(1) 0.4533(5) -0.115(2) 0.1132 1.0000 Uani
C13 0.586(2) 0.3905(6) 0.052(2) 0.103(7) 1.0000 Uiso
C14 0.672(2) 0.3694(5) 0.112(2) 0.104(7) 1.0000 Uiso
C15 0.647(2) 0.3419(5) 0.143(2) 0.100(7) 1.0000 Uiso
C16 0.530(2) 0.3362(6) 0.118(2) 0.092(7) 1.0000 Uiso
C23 0.224(2) 0.3897(6) -0.310(2) 0.090(7) 1.0000 Uiso
C24 0.156(2) 0.3679(5) -0.398(2) 0.101(7) 1.0000 Uiso
C25 0.124(2) 0.3414(6) -0.358(2) 0.118(8) 1.0000 Uiso
C26 0.159(2) 0.3364(6) -0.245(2) 0.099(8) 1.0000 Uiso
C33 0.206(2) 0.4440(7) 0.040(2) 0.109(8) 1.0000 Uiso
C34 0.125(2) 0.4464(6) 0.089(2) 0.111(8) 1.0000 Uiso
C35 0.087(2) 0.4198(6) 0.117(2) 0.119(8) 1.0000 Uiso
C36 0.136(2) 0.3908(5) 0.099(2) 0.083(6) 1.0000 Uiso
C41 0.190(2) 0.2884(7) 0.072(2) 0.093(8) 1.0000 Uiso
C42 0.145(2) 0.2590(6) 0.110(2) 0.113(8) 1.0000 Uiso
C51 0.385(2) 0.4775(7) -0.145(2) 0.113(9) 1.0000 Uiso
C52 0.395(3) 0.5113(7) -0.186(3) 0.16(1) 1.0000 Uiso
B1 0.211(2) 0.536(1) -0.011(2) 0.14(1) 1.0000 Uiso
F11 0.206(2) 0.5678(4) -0.035(2) 0.2315 1.0000 Uani
F12 0.169(3) 0.5213(6) -0.104(2) 0.2949 1.0000 Uani
F13 0.160(2) 0.5287(5) 0.050(2) 0.2464 1.0000 Uani
F14 0.319(2) 0.5263(7) 0.038(2) 0.2510 1.0000 Uani
B2 0.0000 0.330(1) 0.2500 0.08(1) 1.0000 Uiso
F21 -0.085(6) 0.3184(9) 0.272(8) 0.1337 0.5000 Uani
F22 0.036(2) 0.3609(5) 0.294(3) 0.1092 0.5000 Uani
F23 0.093(4) 0.327(4) 0.32(1) 0.2952 0.5000 Uani
F24 0.01(1) 0.327(2) 0.352(7) 0.2689 0.5000 Uani
B3 0.5000 0.249(1) 0.2500 0.17(3) 1.0000 Uiso
F31 0.460(3) 0.2297(5) 0.169(2) 0.3163 1.0000 Uani
F32 0.430(2) 0.2654(7) 0.254(4) 0.4030 1.0000 Uani
H13 0.608(2) 0.4108(6) 0.023(2) 0.0500 1.0000 Uiso
H14 0.755(2) 0.3750(5) 0.135(2) 0.0500 1.0000 Uiso
H15 0.706(2) 0.3252(5) 0.181(2) 0.0500 1.0000 Uiso
H16 0.509(2) 0.3152(6) 0.142(2) 0.0500 1.0000 Uiso
H23 0.252(2) 0.4099(6) -0.333(2) 0.0500 1.0000 Uiso
H24 0.127(2) 0.3738(5) -0.482(2) 0.0500 1.0000 Uiso
H25 0.078(2) 0.3250(6) -0.416(2) 0.0500 1.0000 Uiso
H26 0.135(2) 0.3160(6) -0.219(2) 0.0500 1.0000 Uiso
H33 0.235(2) 0.4644(7) 0.019(2) 0.0500 1.0000 Uiso
H34 0.096(2) 0.4678(6) 0.102(2) 0.0500 1.0000 Uiso
H35 0.028(2) 0.4208(6) 0.151(2) 0.0500 1.0000 Uiso
H36 0.109(2) 0.3701(5) 0.119(2) 0.0500 1.0000 Uiso
N61 0.0000 0.4693 -0.2500 0.18(2) 1.0000 Uiso
C61 0.0000 0.4413 -0.2500 0.12(2) 1.0000 Uiso
C62 0.0000 0.4062 -0.2500 0.10(1) 1.0000 Uiso
N71 1.0000 0.1630 0.2500 0.41(8) 1.0000 Uiso
C71 0.9578 0.1847 0.1980 0.25(4) 0.5000 Uiso
C72 0.8888 0.2120 0.1433 0.21(3) 0.5000 Uiso

loop_
_atom_type_symbol
_atom_type_scat_dispersion_real
_atom_type_scat_dispersion_imag
_atom_type_scat_Cromer_Mann_a1
_atom_type_scat_Cromer_Mann_b1
_atom_type_scat_Cromer_Mann_a2
_atom_type_scat_Cromer_Mann_b2
_atom_type_scat_Cromer_Mann_a3
_atom_type_scat_Cromer_Mann_b3
_atom_type_scat_Cromer_Mann_a4
_atom_type_scat_Cromer_Mann_b4
_atom_type_scat_Cromer_Mann_c
_atom_type_scat_source
'Cu  ' 0.2630 1.2660 13.3380 3.5828 7.1676 0.2470 5.6158 11.3966 1.6735 64.8126 1.1910 International_Tables_Vol_IV_Table_2.2B
'C   ' 0.0020 0.0020 2.3100 20.8439 1.0200 10.2075 1.5886 0.5687 0.8650 51.6512 0.2156 International_Tables_Vol_IV_Table_2.2B
'H   ' 0.0000 0.0000 0.4930 10.5109 0.3229 26.1257 0.1402 3.1424 0.0408 57.7997 0.0030 International_Tables_Vol_IV_Table_2.2B
'N   ' 0.0040 0.0030 12.2126 0.0057 3.1322 9.8933 2.0125 28.9975 1.1663 0.5826 -11.5290 International_Tables_Vol_IV_Table_2.2B
'B   ' 0.0000 0.0010 2.0545 23.2185 1.3326 1.0210 1.0979 60.3498 0.7068 0.1403 -0.1932 International_Tables_Vol_IV_Table_2.2B
'F   ' 0.0140 0.0100 3.5392 10.2825 2.6412 4.2944 1.5170 0.2615 1.0243 26.1476 0.2776 International_Tables_Vol_IV_Table_2.2B

loop_
_geom_angle_atom_site_label_1
_geom_angle_site_symmetry_1
_geom_angle_atom_site_label_2
_geom_angle_atom_site_label_3
_geom_angle_site_symmetry_3
_geom_angle
_geom_angle_publ_flag
CU2 . CU1 N11 . 65.7(5) yes
CU2 . CU1 N21 . 64.1(6) yes
N11 . CU1 N21 . 101.9(7) yes
CU2 . CU1 N31 . 65.3(5) yes
N11 . CU1 N31 . 107.1(7) yes
N21 . CU1 N31 . 101.5(7) yes
CU2 . CU1 N41 . 176.6(5) yes
N11 . CU1 N41 . 117.6(7) yes
N21 . CU1 N41 . 113.7(8) yes
N31 . CU1 N41 . 113.2(7) yes
CU1 . CU2 N12 . 65.2(6) yes
CU1 . CU2 N22 . 65.8(5) yes
N12 . CU2 N22 . 101.2(6) yes
CU1 . CU2 N32 . 65.8(5) yes
N12 . CU2 N32 . 106.2(7) yes
N22 . CU2 N32 . 104.8(7) yes
CU1 . CU2 N51 . 174.7(5) yes
N12 . CU2 N51 . 119.4(8) yes
N22 . CU2 N51 . 114.5(8) yes
N32 . CU2 N51 . 109.5(8) yes
CU1 . N11 N12 . 113.7(12) yes
CU1 . N11 C16 . 129.5(16) yes
N12 . N11 C16 . 116.6(18) yes
CU2 . N12 N11 . 115.4(12) yes
CU2 . N12 C13 . 123.3(17) yes
N11 . N12 C13 . 120.9(19) yes
CU1 . N21 N22 . 116.5(15) yes
CU1 . N21 C26 . 125.5(18) yes
N22 . N21 C26 . 118.0(21) yes
CU2 . N22 N21 . 113.4(14) yes
CU2 . N22 C23 . 124.8(16) yes
N21 . N22 C23 . 121.3(21) yes
CU1 . N31 N32 . 115.1(13) yes
CU1 . N31 C36 . 126.6(15) yes
N32 . N31 C36 . 117.9(18) yes
CU2 . N32 N31 . 113.8(13) yes
CU2 . N32 C33 . 124.8(17) yes
N31 . N32 C33 . 121.1(20) yes
CU1 . N41 C41 . 179.1(20) yes
CU2 . N51 C51 . 173.5(21) yes
N12 . C13 C14 . 121.1(24) yes
C13 . C14 C15 . 119.7(26) yes
C14 . C15 C16 . 116.9(24) yes
N11 . C16 C15 . 124.7(22) yes
N22 . C23 C24 . 121.2(23) yes
C23 . C24 C25 . 114.6(24) yes
C24 . C25 C26 . 120.7(27) yes
N21 . C26 C25 . 124.0(25) yes
N32 . C33 C34 . 123.1(26) yes
C33 . C34 C35 . 118.2(27) yes
C34 . C35 C36 . 116.3(27) yes
N31 . C36 C35 . 123.2(22) yes
N41 . C41 C42 . 176.2(26) yes
N51 . C51 C52 . 179.6(30) yes
F11 . B1 F12 . 108.3(17) yes
F11 . B1 F13 . 113.0(14) yes
F12 . B1 F13 . 109.3(18) yes
F11 . B1 F14 . 110.5(15) yes
F12 . B1 F14 . 105.4(18) yes
F13 . B1 F14 . 110.1(14) yes
F21 . B2 F21 5_555 135.3(35) yes
F21 . B2 F22 . 115.7(28) yes
F21 5_555 B2 F22 . 105.2(28) yes
F21 . B2 F22 5_555 105.2(28) yes
F21 5_555 B2 F22 5_555 115.7(28) yes
F22 . B2 F22 5_555 47.9(21) yes
F21 . B2 F23 . 115.9(41) yes
F21 5_555 B2 F23 . 57.6(46) yes
F22 . B2 F23 . 74.9(77) yes
F22 5_555 B2 F23 . 120.0(72) yes
F21 . B2 F23 5_555 57.6(46) yes
F21 5_555 B2 F23 5_555 115.9(41) yes
F22 . B2 F23 5_555 120.0(72) yes
F22 5_555 B2 F23 5_555 74.9(77) yes
F23 . B2 F23 5_555 165.0(149) yes
F21 . B2 F24 . 57.6(51) yes
F21 5_555 B2 F24 . 116.2(25) yes
F22 . B2 F24 . 80.2(67) yes
F22 5_555 B2 F24 . 113.3(29) yes
F23 . B2 F24 . 63.6(35) yes
F21 . B2 F24 5_555 116.2(25) yes
F21 5_555 B2 F24 5_555 57.6(51) yes
F22 . B2 F24 5_555 113.3(29) yes
F22 5_555 B2 F24 5_555 80.2(67) yes
F23 . B2 F24 5_555 114.3(36) yes
F23 5_555 B2 F24 . 114.3(36) yes
F23 5_555 B2 F24 5_555 63.6(35) yes
F24 . B2 F24 5_555 165.8(91) yes
B2 . F21 F23 5_555 55.6(23) yes
B2 . F21 F24 . 58.8(38) yes
F23 5_555 F21 F24 . 113.6(49) yes
B2 . F22 F22 5_555 66.1(11) yes
B2 . F22 F23 . 46.5(38) yes
F22 5_555 F22 F23 . 110.3(53) yes
B2 . F23 F21 5_555 66.8(43) yes
B2 . F23 F22 . 58.6(44) yes
F21 5_555 F23 F22 . 100.5(50) yes
B2 . F23 F24 . 61.1(31) yes
F21 5_555 F23 F24 . 122.2(95) yes
F22 . F23 F24 . 72.7(91) yes
B2 . F24 F21 . 63.6(37) yes
B2 . F24 F23 . 55.3(30) yes
F21 . F24 F23 . 113.7(79) yes
F31 . B3 F31 5_655 95.9(22) yes
F31 . B3 F32 . 110.3(24) yes
F31 5_655 B3 F32 . 115.2(30) yes
F31 . B3 F32 5_655 115.2(30) yes
F31 5_655 B3 F32 5_655 110.3(24) yes
F32 . B3 F32 5_655 109.5(37) yes
N61 . C61 C62 . 179.99 yes
C71 . N71 C71 5_755 72.18(2) yes
N71 . C71 C71 5_755 53.91(2) yes
N71 . C71 C72 . 168.603(4) yes
C71 5_755 C71 C72 . 125.14(2) yes

loop_
_geom_bond_atom_site_label_1
_geom_bond_atom_site_label_2
_geom_bond_site_symmetry_2
_geom_bond_distance
_geom_bond_publ_flag
CU1 CU2 . 3.038(4) yes
CU1 N11 . 2.03(2) yes
CU1 N21 . 2.03(2) yes
CU1 N31 . 2.04(2) yes
CU1 N41 . 1.94(2) yes
CU2 N12 . 2.02(2) yes
CU2 N22 . 2.02(2) yes
CU2 N32 . 2.05(2) yes
CU2 N51 . 1.89(2) yes
N11 N12 . 1.35(2) yes
N11 C16 . 1.29(2) yes
N12 C13 . 1.32(2) yes
N21 N22 . 1.33(2) yes
N21 C26 . 1.29(2) yes
N22 C23 . 1.31(2) yes
N31 N32 . 1.35(2) yes
N31 C36 . 1.30(2) yes
N32 C33 . 1.25(3) yes
N41 C41 . 1.08(2) yes
N51 C51 . 1.10(3) yes
C13 C14 . 1.37(3) yes
C14 C15 . 1.29(3) yes
C15 C16 . 1.41(3) yes
C23 C24 . 1.42(3) yes
C24 C25 . 1.34(3) yes
C25 C26 . 1.33(3) yes
C33 C34 . 1.41(3) yes
C34 C35 . 1.31(3) yes
C35 C36 . 1.42(3) yes
C41 C42 . 1.51(3) yes
C51 C52 . 1.52(3) yes
B1 F11 . 1.35(2) yes
B1 F12 . 1.23(2) yes
B1 F13 . 1.23(2) yes
B1 F14 . 1.33(2) yes
B2 F21 . 1.31(3) yes
B2 F21 5_555 1.31(3) yes
B2 F22 . 1.39(2) yes
B2 F22 5_555 1.39(2) yes
B2 F23 . 1.18(4) yes
B2 F23 5_555 1.18(4) yes
B2 F24 . 1.26(5) yes
B2 F24 5_555 1.26(5) yes
F21 F23 5_555 1.2(1) yes
F21 F24 . 1.2(1) yes
F22 F22 5_555 1.13(5) yes
F22 F23 . 1.6(1) yes
F23 F24 . 1.29(7) yes
B3 F31 . 1.26(2) yes
B3 F31 5_655 1.26(2) yes
B3 F32 . 1.12(3) yes
B3 F32 5_655 1.12(3) yes
N61 C61 . 1.1670(1) yes
C61 C62 . 1.4632(1) yes
N71 C71 . 1.1202(3) yes
N71 C71 5_755 1.1202(3) yes
C71 C71 5_755 1.3196(3) yes
C71 C72 . 1.4338(3) yes
